data_4076510
loop_
_publ_author_name
'Makhloufi, Abdelaziz'
'Frank, Walter'
'Ganter, Christian'

_publ_section_title
;
 Diamino- and Mixed Amino--Amido-N-Heterocyclic Carbenes Based on Triazine
 Backbones
;
_journal_issue 5
_journal_name_full Organometallics
_journal_page_first 2001
_journal_paper_doi 10.1021/om201275z
_journal_volume 31
_journal_year 2012
_chemical_formula_moiety 'C24 H25 N3 S'
_chemical_formula_sum 'C24 H25 N3 S'
_chemical_formula_weight 387.54
_chemical_name_systematic
; 
 ? 
;
_space_group_IT_number 144
_symmetry_cell_setting trigonal
_symmetry_space_group_name_Hall 'P 31'
_symmetry_space_group_name_H-M 'P 31'
_atom_sites_solution_hydrogens difmap
_atom_sites_solution_primary direct
_atom_sites_solution_secondary difmap
_audit_creation_method SHELXL-97
_cell_angle_alpha 90.00
_cell_angle_beta 90.00
_cell_angle_gamma 120.00
_cell_formula_units_Z 3
_cell_length_a 9.2617(4)
_cell_length_b 9.2617(4)
_cell_length_c 20.5439(9)
_cell_measurement_reflns_used 8000
_cell_measurement_temperature 291(2)
_cell_measurement_theta_max 25.80
_cell_measurement_theta_min 2.55
_cell_volume 1526.14(11)
_computing_cell_refinement 'IPDS Software (Stoe & Cie, 2000)'
_computing_data_collection 'IPDS Software (Stoe & Cie, 2000)'
_computing_data_reduction 'IPDS Software (Stoe & Cie, 2000)'
_computing_molecular_graphics 'SHELXTL (Sheldrick, 2008)'
_computing_publication_material 'SHELXL-97 (Sheldrick, 2008)'
_computing_structure_refinement 'SHELXL-97 (Sheldrick, 2008)'
_computing_structure_solution 'SHELXS-97 (Sheldrick, 2008)'
_diffrn_ambient_temperature 291(2)
_diffrn_detector_area_resol_mean 6.67
_diffrn_measured_fraction_theta_full 0.993
_diffrn_measured_fraction_theta_max 0.993
_diffrn_measurement_device_type 'Stoe IPDS'
_diffrn_measurement_method \f-scans
_diffrn_radiation_monochromator graphite
_diffrn_radiation_source 'fine-focus sealed tube'
_diffrn_radiation_type MoK\a
_diffrn_radiation_wavelength 0.71073
_diffrn_reflns_av_R_equivalents 0.0410
_diffrn_reflns_av_sigmaI/netI 0.0309
_diffrn_reflns_limit_h_max 11
_diffrn_reflns_limit_h_min -11
_diffrn_reflns_limit_k_max 11
_diffrn_reflns_limit_k_min -11
_diffrn_reflns_limit_l_max 25
_diffrn_reflns_limit_l_min -25
_diffrn_reflns_number 21864
_diffrn_reflns_theta_full 25.94
_diffrn_reflns_theta_max 25.94
_diffrn_reflns_theta_min 1.98
_diffrn_standards_decay_% 0
_exptl_absorpt_coefficient_mu 0.173
_exptl_absorpt_correction_type none
_exptl_crystal_colour colourless
_exptl_crystal_density_diffrn 1.265
_exptl_crystal_density_method 'not measured'
_exptl_crystal_description prism
_exptl_crystal_F_000 618
_exptl_crystal_size_max 0.35
_exptl_crystal_size_mid 0.30
_exptl_crystal_size_min 0.28
_refine_diff_density_max 0.498
_refine_diff_density_min -0.264
_refine_diff_density_rms 0.068
_refine_ls_abs_structure_details 'Flack H D (1983), Acta Cryst. A39, 876-881'
_refine_ls_abs_structure_Flack -0.04(12)
_refine_ls_extinction_method none
_refine_ls_goodness_of_fit_ref 1.076
_refine_ls_hydrogen_treatment constr
_refine_ls_matrix_type full
_refine_ls_number_parameters 254
_refine_ls_number_reflns 3951
_refine_ls_number_restraints 1
_refine_ls_restrained_S_all 1.076
_refine_ls_R_factor_all 0.0649
_refine_ls_R_factor_gt 0.0553
_refine_ls_shift/su_max 0.000
_refine_ls_shift/su_mean 0.000
_refine_ls_structure_factor_coef Fsqd
_refine_ls_weighting_details 'calc w=1/[\s^2^(Fo^2^)+(0.1000P)^2^+0.0000P] where P=(Fo^2^+2Fc^2^)/3'
_refine_ls_weighting_scheme calc
_refine_ls_wR_factor_gt 0.1378
_refine_ls_wR_factor_ref 0.1437
_reflns_number_gt 3214
_reflns_number_total 3951
_reflns_threshold_expression >2sigma(I)
_cod_data_source_file om201275z_si_002.cif
_cod_data_source_block opus1104
_cod_depositor_comments
;
The following automatic conversions were performed:
'_atom_site_symetry_multiplicity' tag replaced with
'_atom_site_symmetry_multiplicity'.

Automatic conversion script
Id: cif_correct_tags 1440 2010-10-19 06:21:57Z saulius 
;
_cod_database_code 4076510

loop_
_symmetry_equiv_pos_as_xyz
'x, y, z'
'-y, x-y, z+1/3'
'-x+y, -x, z+2/3'

loop_
_atom_site_label
_atom_site_type_symbol
_atom_site_fract_x
_atom_site_fract_y
_atom_site_fract_z
_atom_site_U_iso_or_equiv
_atom_site_adp_type
_atom_site_occupancy
_atom_site_symmetry_multiplicity
_atom_site_calc_flag
_atom_site_refinement_flags
S1 S -0.18166(15) 0.15524(15) 0.70169(9) 0.0592(3) Uani 1 1 d .
N1 N 0.0273(5) 0.4587(5) 0.65737(17) 0.0438(9) Uani 1 1 d .
N2 N 0.1264(5) 0.3703(5) 0.74270(18) 0.0470(9) Uani 1 1 d .
N3 N 0.2613(5) 0.6682(5) 0.71721(19) 0.0561(9) Uani 1 1 d .
C1 C 0.0009(5) 0.3383(5) 0.6993(3) 0.0419(7) Uani 1 1 d .
C2 C 0.1936(6) 0.6166(6) 0.6543(2) 0.0481(12) Uani 1 1 d .
H21 H 0.2697 0.5981 0.6279 0.058 Uiso 1 1 calc R
H22 H 0.1805 0.7037 0.6339 0.058 Uiso 1 1 calc R
C3 C 0.2747(6) 0.5321(6) 0.7464(3) 0.0507(12) Uani 1 1 d .
H31 H 0.3650 0.5259 0.7252 0.061 Uiso 1 1 calc R
H32 H 0.3046 0.5585 0.7919 0.061 Uiso 1 1 calc R
C4 C -0.0978(7) 0.4456(6) 0.6132(2) 0.0510(12) Uani 1 1 d .
H41 H -0.0853 0.5554 0.6079 0.061 Uiso 1 1 calc R
H42 H -0.2062 0.3743 0.6327 0.061 Uiso 1 1 calc R
C5 C -0.0953(6) 0.3773(6) 0.5463(2) 0.0423(10) Uani 1 1 d .
C6 C -0.1986(7) 0.3742(8) 0.4984(2) 0.0591(14) Uani 1 1 d .
H61 H -0.2686 0.4167 0.5073 0.071 Uiso 1 1 calc R
C7 C -0.2034(8) 0.3116(9) 0.4383(3) 0.0709(18) Uani 1 1 d .
H71 H -0.2818 0.3054 0.4084 0.085 Uiso 1 1 calc R
C8 C -0.1000(8) 0.2592(7) 0.4208(3) 0.0635(15) Uani 1 1 d .
H81 H -0.0997 0.2233 0.3786 0.076 Uiso 1 1 calc R
C9 C 0.0085(8) 0.2596(8) 0.4678(3) 0.0627(16) Uani 1 1 d .
H91 H 0.0796 0.2193 0.4575 0.075 Uiso 1 1 calc R
C10 C 0.0116(7) 0.3197(7) 0.5300(3) 0.0542(13) Uani 1 1 d .
H101 H 0.0860 0.3211 0.5607 0.065 Uiso 1 1 calc R
C11 C 0.1158(7) 0.2408(6) 0.7872(3) 0.0495(12) Uani 1 1 d .
H111 H 0.2261 0.2539 0.7914 0.059 Uiso 1 1 calc R
H112 H 0.0441 0.1326 0.7677 0.059 Uiso 1 1 calc R
C12 C 0.0504(5) 0.2423(5) 0.8547(2) 0.0401(10) Uani 1 1 d .
C13 C -0.0066(7) 0.3482(7) 0.8735(3) 0.0496(11) Uani 1 1 d .
H131 H -0.0014 0.4276 0.8445 0.060 Uiso 1 1 calc R
C14 C -0.0705(7) 0.3376(8) 0.9345(3) 0.0626(15) Uani 1 1 d .
H141 H -0.1084 0.4095 0.9470 0.075 Uiso 1 1 calc R
C15 C -0.0782(8) 0.2196(8) 0.9770(3) 0.0686(17) Uani 1 1 d .
H151 H -0.1236 0.2113 1.0182 0.082 Uiso 1 1 calc R
C16 C -0.0214(9) 0.1146(8) 0.9607(3) 0.0749(18) Uani 1 1 d .
H161 H -0.0247 0.0378 0.9907 0.090 Uiso 1 1 calc R
C17 C 0.0415(8) 0.1238(7) 0.8985(2) 0.0606(14) Uani 1 1 d .
H171 H 0.0778 0.0506 0.8862 0.073 Uiso 1 1 calc R
C18 C 0.1710(5) 0.7275(5) 0.7580(2) 0.0513(10) Uani 1 1 d .
H181 H 0.1485 0.8027 0.7329 0.062 Uiso 1 1 calc R
H182 H 0.0650 0.6334 0.7711 0.062 Uiso 1 1 calc R
C19 C 0.2713(6) 0.8175(5) 0.8184(3) 0.0535(10) Uani 1 1 d .
C20 C 0.4368(8) 0.9198(6) 0.8144(3) 0.0758(18) Uani 1 1 d .
H201 H 0.4902 0.9413 0.7743 0.091 Uiso 1 1 calc R
C21 C 0.5232(11) 0.9898(9) 0.8677(3) 0.0800(18) Uani 1 1 d .
H211 H 0.6390 1.0459 0.8659 0.096 Uiso 1 1 calc R
C22 C 0.4429(7) 0.9812(8) 0.9281(3) 0.0710(14) Uani 1 1 d .
H221 H 0.5030 1.0414 0.9644 0.085 Uiso 1 1 calc R
C23 C 0.2693(10) 0.8778(9) 0.9302(3) 0.0791(19) Uani 1 1 d .
H231 H 0.2143 0.8583 0.9699 0.095 Uiso 1 1 calc R
C24 C 0.1771(8) 0.8034(6) 0.8739(3) 0.075(2) Uani 1 1 d .
H24A H 0.0612 0.7483 0.8733 0.090 Uiso 1 1 calc R

loop_
_atom_site_aniso_label
_atom_site_aniso_U_11
_atom_site_aniso_U_22
_atom_site_aniso_U_33
_atom_site_aniso_U_23
_atom_site_aniso_U_13
_atom_site_aniso_U_12
S1 0.0468(7) 0.0483(7) 0.0643(6) -0.0015(7) -0.0007(7) 0.0103(4)
N1 0.040(2) 0.042(2) 0.0341(19) -0.0007(16) 0.0027(17) 0.0093(17)
N2 0.051(2) 0.050(2) 0.037(2) 0.0100(18) -0.0026(18) 0.0233(18)
N3 0.051(2) 0.054(2) 0.055(2) -0.0041(16) 0.0004(17) 0.0203(17)
C1 0.044(2) 0.044(2) 0.0340(14) -0.011(2) -0.005(2) 0.0190(14)
C2 0.044(2) 0.045(3) 0.036(2) -0.002(2) -0.001(2) 0.007(2)
C3 0.042(2) 0.058(3) 0.051(3) -0.014(2) -0.011(2) 0.025(2)
C4 0.065(3) 0.062(3) 0.032(2) -0.008(2) -0.006(2) 0.035(3)
C5 0.050(2) 0.052(3) 0.030(2) 0.0000(19) 0.0040(19) 0.029(2)
C6 0.053(3) 0.080(4) 0.048(3) -0.003(3) -0.012(2) 0.036(3)
C7 0.071(4) 0.102(5) 0.037(3) -0.005(3) -0.021(3) 0.041(4)
C8 0.077(4) 0.049(3) 0.039(3) -0.014(2) 0.010(3) 0.013(3)
C9 0.063(3) 0.056(3) 0.070(4) -0.006(3) 0.018(3) 0.030(3)
C10 0.056(3) 0.063(3) 0.042(3) -0.002(2) 0.001(2) 0.028(3)
C11 0.056(3) 0.045(3) 0.054(3) -0.003(2) -0.002(2) 0.030(2)
C12 0.035(2) 0.033(2) 0.044(3) 0.0042(17) -0.0053(18) 0.0114(18)
C13 0.058(3) 0.054(3) 0.048(3) 0.010(2) 0.005(2) 0.037(2)
C14 0.052(3) 0.082(4) 0.048(3) -0.001(3) 0.008(2) 0.030(3)
C15 0.070(4) 0.071(4) 0.036(2) 0.000(3) -0.010(2) 0.014(3)
C16 0.097(5) 0.062(3) 0.048(3) 0.011(3) -0.008(3) 0.026(3)
C17 0.091(4) 0.043(3) 0.050(3) 0.000(2) -0.009(3) 0.034(3)
C18 0.042(2) 0.049(2) 0.057(2) 0.0009(18) -0.0076(19) 0.0186(18)
C19 0.057(3) 0.045(2) 0.062(3) -0.005(2) -0.005(2) 0.028(2)
C20 0.068(3) 0.047(3) 0.071(4) -0.003(3) 0.021(3) -0.002(3)
C21 0.100(5) 0.078(4) 0.072(4) 0.011(3) 0.001(3) 0.052(3)
C22 0.075(3) 0.085(4) 0.056(3) -0.001(3) -0.010(2) 0.042(3)
C23 0.105(5) 0.093(4) 0.062(3) 0.019(3) 0.020(3) 0.066(4)
C24 0.079(4) 0.031(2) 0.093(5) -0.005(3) 0.042(3) 0.012(2)

loop_
_atom_type_symbol
_atom_type_description
_atom_type_scat_dispersion_real
_atom_type_scat_dispersion_imag
_atom_type_scat_source
C C 0.0033 0.0016 'International Tables Vol C Tables 4.2.6.8 and 6.1.1.4'
H H 0.0000 0.0000 'International Tables Vol C Tables 4.2.6.8 and 6.1.1.4'
N N 0.0061 0.0033 'International Tables Vol C Tables 4.2.6.8 and 6.1.1.4'
S S 0.1246 0.1234 'International Tables Vol C Tables 4.2.6.8 and 6.1.1.4'

loop_
_geom_angle_atom_site_label_1
_geom_angle_atom_site_label_2
_geom_angle_atom_site_label_3
_geom_angle
C1 N1 C4 122.6(4)
C1 N1 C2 120.7(4)
C4 N1 C2 116.7(4)
C1 N2 C11 121.5(4)
C1 N2 C3 121.5(4)
C11 N2 C3 117.0(4)
C2 N3 C3 107.4(4)
C2 N3 C18 114.1(4)
C3 N3 C18 113.5(4)
N1 C1 N2 117.2(3)
N1 C1 S1 122.0(4)
N2 C1 S1 120.7(4)
N3 C2 N1 110.9(4)
N3 C2 H21 109.5
N1 C2 H21 109.5
N3 C2 H22 109.5
N1 C2 H22 109.5
H21 C2 H22 108.0
N2 C3 N3 115.4(4)
N2 C3 H31 108.4
N3 C3 H31 108.4
N2 C3 H32 108.4
N3 C3 H32 108.4
H31 C3 H32 107.5
N1 C4 C5 115.5(4)
N1 C4 H41 108.4
C5 C4 H41 108.4
N1 C4 H42 108.4
C5 C4 H42 108.4
H41 C4 H42 107.5
C6 C5 C10 116.6(4)
C6 C5 C4 120.4(4)
C10 C5 C4 123.0(4)
C7 C6 C5 122.7(6)
C7 C6 H61 118.7
C5 C6 H61 118.7
C8 C7 C6 122.0(5)
C8 C7 H71 119.0
C6 C7 H71 119.0
C7 C8 C9 117.7(5)
C7 C8 H81 121.1
C9 C8 H81 121.1
C10 C9 C8 120.7(5)
C10 C9 H91 119.7
C8 C9 H91 119.7
C9 C10 C5 120.2(5)
C9 C10 H101 119.9
C5 C10 H101 119.9
N2 C11 C12 115.1(4)
N2 C11 H111 108.5
C12 C11 H111 108.5
N2 C11 H112 108.5
C12 C11 H112 108.5
H111 C11 H112 107.5
C17 C12 C13 119.1(5)
C17 C12 C11 116.8(4)
C13 C12 C11 124.0(4)
C14 C13 C12 120.8(5)
C14 C13 H131 119.6
C12 C13 H131 119.6
C15 C14 C13 119.2(6)
C15 C14 H141 120.4
C13 C14 H141 120.4
C14 C15 C16 121.9(6)
C14 C15 H151 119.1
C16 C15 H151 119.1
C15 C16 C17 118.9(6)
C15 C16 H161 120.5
C17 C16 H161 120.5
C12 C17 C16 120.1(6)
C12 C17 H171 120.0
C16 C17 H171 120.0
C19 C18 N3 111.3(4)
C19 C18 H181 109.4
N3 C18 H181 109.4
C19 C18 H182 109.4
N3 C18 H182 109.4
H181 C18 H182 108.0
C20 C19 C24 123.7(5)
C20 C19 C18 120.3(5)
C24 C19 C18 115.5(5)
C19 C20 C21 119.5(7)
C19 C20 H201 120.2
C21 C20 H201 120.2
C20 C21 C22 121.5(7)
C20 C21 H211 119.2
C22 C21 H211 119.2
C21 C22 C23 116.9(6)
C21 C22 H221 121.6
C23 C22 H221 121.6
C24 C23 C22 121.4(6)
C24 C23 H231 119.3
C22 C23 H231 119.3
C23 C24 C19 115.4(6)
C23 C24 H24A 122.3
C19 C24 H24A 122.3

loop_
_geom_bond_atom_site_label_1
_geom_bond_atom_site_label_2
_geom_bond_distance
S1 C1 1.694(3)
N1 C1 1.332(7)
N1 C4 1.427(7)
N1 C2 1.504(6)
N2 C1 1.374(7)
N2 C11 1.472(6)
N2 C3 1.442(6)
N3 C2 1.411(6)
N3 C3 1.456(7)
N3 C18 1.471(6)
C2 H21 0.9700
C2 H22 0.9700
C3 H31 0.9700
C3 H32 0.9700
C4 C5 1.519(6)
C4 H41 0.9700
C4 H42 0.9700
C5 C6 1.363(7)
C5 C10 1.380(8)
C6 C7 1.356(8)
C6 H61 0.9300
C7 C8 1.321(9)
C7 H71 0.9300
C8 C9 1.393(9)
C8 H81 0.9300
C9 C10 1.387(8)
C9 H91 0.9300
C10 H101 0.9300
C11 C12 1.516(7)
C11 H111 0.9700
C11 H112 0.9700
C12 C17 1.390(7)
C12 C13 1.381(7)
C13 C14 1.368(8)
C13 H131 0.9300
C14 C15 1.373(9)
C14 H141 0.9300
C15 C16 1.358(10)
C15 H151 0.9300
C16 C17 1.389(9)
C16 H161 0.9300
C17 H171 0.9300
C18 C19 1.524(7)
C18 H181 0.9700
C18 H182 0.9700
C19 C20 1.342(8)
C19 C24 1.402(8)
C20 C21 1.321(10)
C20 H201 0.9300
C21 C22 1.428(9)
C21 H211 0.9300
C22 C23 1.402(10)
C22 H221 0.9300
C23 C24 1.397(10)
C23 H231 0.9300
C24 H24A 0.9300

loop_
_cod_related_entry_id
_cod_related_entry_database
_cod_related_entry_code
1 ChemSpider 30659820
